data_7047809
loop_
_publ_author_name
'Wang, Hai-Ling'
'Ma, Xiong-Feng'
'Zou, Hua-Hong'
'Wang, Kai'
'Li, Bo'
'Chen, Zi-Lu'
'Liang, Fu-Pei'

_publ_section_title
;
 Mixed chelating ligands used to regulate the luminescence of Ln(iii)
 complexes and single-ion magnet behavior in Dy-based analogues.
;
_journal_issue 44
_journal_name_full 'Dalton transactions (Cambridge, England : 2003)'
_journal_page_first 15929
_journal_page_last 15940
_journal_paper_doi 10.1039/c8dt03133a
_journal_volume 47
_journal_year 2018
_chemical_formula_moiety 'C30 H20 Cl6 Dy N3 O4'
_chemical_formula_sum 'C30 H20 Cl6 Dy N3 O4'
_chemical_formula_weight 861.69
_space_group_crystal_system monoclinic
_space_group_IT_number 15
_space_group_name_Hall '-C 2yc'
_space_group_name_H-M_alt 'C 1 2/c 1'
_symmetry_space_group_name_Hall '-C 2yc'
_symmetry_space_group_name_H-M 'C 1 2/c 1'
_atom_sites_solution_hydrogens geom
_atom_sites_solution_primary direct
_atom_sites_solution_secondary difmap
_audit_creation_date 2015-12-21
_audit_creation_method
;
Olex2 1.2
(compiled 2015.09.30 svn.r3233 for OlexSys, GUI svn.r5103)
;
_audit_update_record
;
2018-07-15 deposited with the CCDC.
2018-10-17 downloaded from the CCDC.
;
_cell_angle_alpha 90.00
_cell_angle_beta 119.288(5)
_cell_angle_gamma 90.00
_cell_formula_units_Z 8
_cell_length_a 28.994(8)
_cell_length_b 10.646(3)
_cell_length_c 23.517(7)
_cell_measurement_reflns_used 4072
_cell_measurement_temperature 296(2)
_cell_measurement_theta_max 24.46
_cell_measurement_theta_min 2.47
_cell_volume 6331(3)
_computing_cell_refinement 'SAINT v8.27A (Bruker, 2012)'
_computing_data_reduction 'SAINT v8.27A (Bruker, 2012)'
_computing_molecular_graphics 'Olex2 (Dolomanov et al., 2009)'
_computing_publication_material 'Olex2 (Dolomanov et al., 2009)'
_computing_structure_refinement 'XL (Sheldrick, 2008)'
_computing_structure_solution 'ShelXS (Sheldrick, 2008)'
_diffrn_ambient_temperature 296.15
_diffrn_measured_fraction_theta_full 0.974
_diffrn_measured_fraction_theta_max 0.974
_diffrn_measurement_device_type 'Bruker APEX-II CCD'
_diffrn_measurement_method '\f and \w scans'
_diffrn_radiation_monochromator graphite
_diffrn_radiation_type MoK\a
_diffrn_radiation_wavelength 0.71073
_diffrn_reflns_av_R_equivalents 0.0459
_diffrn_reflns_av_unetI/netI 0.0587
_diffrn_reflns_limit_h_max 35
_diffrn_reflns_limit_h_min -36
_diffrn_reflns_limit_k_max 12
_diffrn_reflns_limit_k_min -12
_diffrn_reflns_limit_l_max 29
_diffrn_reflns_limit_l_min -29
_diffrn_reflns_number 17782
_diffrn_reflns_theta_full 26.37
_diffrn_reflns_theta_max 26.37
_diffrn_reflns_theta_min 1.61
_diffrn_source 'fine-focus sealed tube'
_diffrn_standards_number 0
_exptl_absorpt_coefficient_mu 2.908
_exptl_absorpt_correction_T_max 0.6226
_exptl_absorpt_correction_T_min 0.5671
_exptl_absorpt_correction_type none
_exptl_crystal_colour yellow
_exptl_crystal_density_diffrn 1.808
_exptl_crystal_density_method 'not measured'
_exptl_crystal_description block
_exptl_crystal_F_000 3368
_exptl_crystal_size_max 0.22
_exptl_crystal_size_mid 0.2
_exptl_crystal_size_min 0.18
_refine_diff_density_max 0.752
_refine_diff_density_min -0.679
_refine_diff_density_rms 0.121
_refine_ls_extinction_method none
_refine_ls_goodness_of_fit_ref 1.021
_refine_ls_hydrogen_treatment constr
_refine_ls_matrix_type full
_refine_ls_number_parameters 401
_refine_ls_number_reflns 6306
_refine_ls_number_restraints 0
_refine_ls_restrained_S_all 1.021
_refine_ls_R_factor_all 0.0681
_refine_ls_R_factor_gt 0.0379
_refine_ls_shift/su_max 0.001
_refine_ls_shift/su_mean 0.000
_refine_ls_structure_factor_coef Fsqd
_refine_ls_weighting_details 'calc w=1/[\s^2^(Fo^2^)+(0.0538P)^2^+6.4215P] where P=(Fo^2^+2Fc^2^)/3'
_refine_ls_weighting_scheme calc
_refine_ls_wR_factor_gt 0.0930
_refine_ls_wR_factor_ref 0.1096
_reflns_number_gt 4438
_reflns_number_total 6306
_reflns_threshold_expression >2sigma(I)
_cod_data_source_file c8dt03133a2.cif
_cod_data_source_block aaa
_cod_depositor_comments 'Adding full bibliography for 7047809--7047819.cif.'
_cod_database_code 7047809
_olex2_refinement_description
;
1. Fixed Uiso
 At 1.2 times of:
  All C(H) groups
 At 1.5 times of:
  All C(H,H,H) groups, All O(H,H) groups
2.a Rotating group:
 O4(H4A,H4B)
2.b Aromatic/amide H refined with riding coordinates:
 C3(H3), C4(H4), C8(H8), C13(H13), C14(H14), C18(H18), C23(H23), C24(H24),
 C28(H28)
2.c Idealised Me refined as rotating group:
 C1(H1A,H1B,H1C), C11(H11A,H11B,H11C), C21(H21A,H21B,H21C)
;
_olex2_submission_special_instructions 'No special instructions were received'

loop_
_space_group_symop_id
_space_group_symop_operation_xyz
1 'x, y, z'
2 '-x, y, -z+1/2'
3 'x+1/2, y+1/2, z'
4 '-x+1/2, y+1/2, -z+1/2'
5 '-x, -y, -z'
6 'x, -y, z-1/2'
7 '-x+1/2, -y+1/2, -z'
8 'x+1/2, -y+1/2, z-1/2'

loop_
_atom_site_label
_atom_site_type_symbol
_atom_site_fract_x
_atom_site_fract_y
_atom_site_fract_z
_atom_site_U_iso_or_equiv
_atom_site_adp_type
_atom_site_occupancy
_atom_site_calc_flag
_atom_site_refinement_flags_posn
Dy1 Dy 0.064595(11) 0.12055(3) 0.478746(12) 0.03466(11) Uani 1 d .
Cl1 Cl 0.23604(9) 0.1983(3) 0.83169(9) 0.1122(10) Uani 1 d .
Cl2 Cl 0.14169(8) -0.1910(2) 0.67268(10) 0.0764(6) Uani 1 d .
Cl3 Cl 0.27276(10) 0.2124(3) 0.38979(14) 0.1202(12) Uani 1 d .
Cl4 Cl 0.12045(9) 0.4979(2) 0.38940(12) 0.0851(7) Uani 1 d .
Cl5 Cl 0.01652(8) -0.33978(16) 0.40151(9) 0.0621(5) Uani 1 d .
Cl6 Cl -0.11053(8) -0.1709(2) 0.15857(8) 0.0757(6) Uani 1 d .
O1 O 0.08973(17) 0.0060(4) 0.56924(18) 0.0490(11) Uani 1 d .
O2 O 0.09927(16) 0.2725(4) 0.4481(2) 0.0474(11) Uani 1 d .
O3 O 0.03456(16) -0.0689(4) 0.43706(17) 0.0424(10) Uani 1 d .
O4 O -0.01524(15) 0.1792(4) 0.47307(19) 0.0434(10) Uani 1 d .
H4A H -0.0259 0.2488 0.4524 0.065 Uiso 1 d GR
H4B H -0.0106 0.1883 0.5117 0.065 Uiso 1 d GR
N1 N 0.1027(2) 0.2545(5) 0.5850(2) 0.0428(12) Uani 1 d .
N2 N 0.15062(19) 0.0546(5) 0.4772(2) 0.0411(12) Uani 1 d .
N3 N -0.00616(19) 0.1265(4) 0.3545(2) 0.0378(11) Uani 1 d .
C1 C 0.0777(3) 0.4616(7) 0.5344(4) 0.068(2) Uani 1 d .
H1A H 0.1012 0.4888 0.5191 0.101 Uiso 1 calc GR
H1B H 0.0641 0.5335 0.5461 0.101 Uiso 1 calc GR
H1C H 0.0489 0.4154 0.5006 0.101 Uiso 1 calc GR
C2 C 0.1070(3) 0.3791(7) 0.5929(4) 0.0573(18) Uani 1 d .
C3 C 0.1387(3) 0.4330(8) 0.6564(4) 0.073(2) Uani 1 d .
H3 H 0.1397 0.5198 0.6612 0.087 Uiso 1 calc R
C4 C 0.1674(3) 0.3594(8) 0.7100(4) 0.069(2) Uani 1 d .
H4 H 0.1891 0.3960 0.7503 0.083 Uiso 1 calc R
C5 C 0.1640(3) 0.2300(8) 0.7038(3) 0.0542(19) Uani 1 d .
C6 C 0.1301(2) 0.1793(7) 0.6401(3) 0.0440(15) Uani 1 d .
C7 C 0.1920(3) 0.1425(9) 0.7544(3) 0.066(2) Uani 1 d .
C8 C 0.1845(3) 0.0163(9) 0.7450(3) 0.066(2) Uani 1 d .
H8 H 0.2027 -0.0390 0.7796 0.079 Uiso 1 calc R
C9 C 0.1491(3) -0.0293(7) 0.6826(3) 0.0534(18) Uani 1 d .
C10 C 0.1225(2) 0.0488(7) 0.6296(3) 0.0449(16) Uani 1 d .
C11 C 0.1590(4) -0.1567(8) 0.5197(4) 0.088(3) Uani 1 d .
H11A H 0.1548 -0.1280 0.5557 0.132 Uiso 1 calc GR
H11B H 0.1844 -0.2236 0.5340 0.132 Uiso 1 calc GR
H11C H 0.1256 -0.1865 0.4855 0.132 Uiso 1 calc GR
C12 C 0.1777(3) -0.0512(7) 0.4949(3) 0.0576(19) Uani 1 d .
C13 C 0.2223(3) -0.0717(10) 0.4881(5) 0.099(4) Uani 1 d .
H13 H 0.2414 -0.1459 0.5034 0.119 Uiso 1 calc R
C14 C 0.2386(3) 0.0202(10) 0.4580(5) 0.086(3) Uani 1 d .
H14 H 0.2676 0.0058 0.4522 0.103 Uiso 1 calc R
C15 C 0.2102(3) 0.1336(8) 0.4371(4) 0.065(2) Uani 1 d .
C16 C 0.1671(2) 0.1471(7) 0.4521(3) 0.0467(17) Uani 1 d .
C17 C 0.2218(3) 0.2284(10) 0.4077(4) 0.070(2) Uani 1 d .
C18 C 0.1945(3) 0.3377(10) 0.3920(3) 0.070(2) Uani 1 d .
H18 H 0.2024 0.4012 0.3710 0.084 Uiso 1 calc R
C19 C 0.1535(3) 0.3546(7) 0.4081(3) 0.0563(18) Uani 1 d .
C20 C 0.1382(2) 0.2617(6) 0.4365(3) 0.0417(15) Uani 1 d .
C21 C -0.0160(3) 0.3538(6) 0.3419(4) 0.067(2) Uani 1 d .
H21A H 0.0203 0.3744 0.3564 0.101 Uiso 1 calc GR
H21B H -0.0226 0.3583 0.3781 0.101 Uiso 1 calc GR
H21C H -0.0386 0.4121 0.3088 0.101 Uiso 1 calc GR
C22 C -0.0271(3) 0.2236(6) 0.3146(3) 0.0492(16) Uani 1 d .
C23 C -0.0622(3) 0.2091(7) 0.2481(3) 0.0553(19) Uani 1 d .
H23 H -0.0762 0.2792 0.2215 0.066 Uiso 1 calc R
C24 C -0.0758(3) 0.0919(7) 0.2224(3) 0.0564(19) Uani 1 d .
H24 H -0.0991 0.0829 0.1781 0.068 Uiso 1 calc R
C25 C -0.0556(2) -0.0157(6) 0.2610(3) 0.0419(15) Uani 1 d .
C26 C -0.0200(2) 0.0072(5) 0.3281(2) 0.0335(13) Uani 1 d .
C27 C -0.0675(3) -0.1411(6) 0.2403(3) 0.0453(16) Uani 1 d .
C28 C -0.0452(2) -0.2381(6) 0.2815(3) 0.0472(16) Uani 1 d .
H28 H -0.0524 -0.3204 0.2662 0.057 Uiso 1 calc R
C29 C -0.0102(2) -0.2132(6) 0.3487(3) 0.0415(14) Uani 1 d .
C30 C 0.0025(2) -0.0938(5) 0.3736(3) 0.0345(13) Uani 1 d .

loop_
_atom_site_aniso_label
_atom_site_aniso_U_11
_atom_site_aniso_U_22
_atom_site_aniso_U_33
_atom_site_aniso_U_23
_atom_site_aniso_U_13
_atom_site_aniso_U_12
Dy1 0.03787(17) 0.03425(18) 0.02813(14) 0.00204(12) 0.01325(11) 0.00574(14)
Cl1 0.0825(16) 0.181(3) 0.0361(10) -0.0055(13) 0.0002(10) -0.0540(18)
Cl2 0.0747(14) 0.0751(14) 0.0673(12) 0.0326(11) 0.0253(10) 0.0126(12)
Cl3 0.0712(15) 0.196(3) 0.124(2) -0.085(2) 0.0720(15) -0.0472(18)
Cl4 0.0800(15) 0.0677(14) 0.1088(17) 0.0257(13) 0.0470(13) -0.0070(12)
Cl5 0.0829(13) 0.0332(9) 0.0638(11) 0.0023(8) 0.0309(10) 0.0082(9)
Cl6 0.0695(12) 0.0948(15) 0.0400(9) -0.0241(10) 0.0092(9) -0.0116(12)
O1 0.054(3) 0.045(3) 0.033(2) 0.0028(19) 0.009(2) 0.006(2)
O2 0.044(3) 0.040(3) 0.061(3) 0.011(2) 0.028(2) 0.011(2)
O3 0.050(3) 0.036(2) 0.030(2) 0.0043(17) 0.0105(19) 0.010(2)
O4 0.048(3) 0.040(2) 0.040(2) 0.0050(19) 0.020(2) 0.008(2)
N1 0.040(3) 0.046(3) 0.042(3) -0.004(2) 0.020(2) 0.004(3)
N2 0.034(3) 0.047(3) 0.038(3) -0.008(2) 0.014(2) 0.011(3)
N3 0.041(3) 0.031(3) 0.033(2) 0.006(2) 0.012(2) 0.007(2)
C1 0.085(6) 0.047(5) 0.071(5) 0.001(4) 0.038(5) 0.018(4)
C2 0.057(4) 0.056(5) 0.058(4) -0.009(4) 0.028(4) 0.003(4)
C3 0.077(6) 0.057(5) 0.078(6) -0.025(5) 0.032(5) -0.019(5)
C4 0.063(5) 0.087(6) 0.056(4) -0.026(5) 0.027(4) -0.023(5)
C5 0.035(4) 0.092(6) 0.036(3) -0.012(4) 0.019(3) -0.015(4)
C6 0.032(3) 0.061(4) 0.034(3) -0.005(3) 0.012(3) -0.005(3)
C7 0.040(4) 0.128(8) 0.022(3) -0.001(4) 0.008(3) -0.020(5)
C8 0.035(4) 0.119(7) 0.033(3) 0.018(4) 0.009(3) -0.004(5)
C9 0.042(4) 0.073(5) 0.042(4) 0.019(3) 0.018(3) 0.007(4)
C10 0.034(3) 0.060(5) 0.035(3) 0.003(3) 0.012(3) 0.005(3)
C11 0.085(6) 0.064(6) 0.086(6) 0.005(5) 0.021(5) 0.051(5)
C12 0.049(4) 0.064(5) 0.048(4) -0.012(4) 0.015(3) 0.020(4)
C13 0.045(5) 0.081(7) 0.118(8) -0.049(6) -0.003(5) 0.035(5)
C14 0.051(5) 0.091(7) 0.114(8) -0.060(6) 0.039(5) -0.006(5)
C15 0.034(4) 0.093(6) 0.060(4) -0.046(4) 0.016(3) -0.004(4)
C16 0.032(3) 0.067(5) 0.032(3) -0.024(3) 0.008(3) 0.000(3)
C17 0.043(4) 0.121(8) 0.060(5) -0.036(5) 0.037(4) -0.025(5)
C18 0.057(5) 0.119(7) 0.049(4) -0.024(5) 0.037(4) -0.038(5)
C19 0.043(4) 0.063(5) 0.051(4) -0.009(3) 0.014(3) -0.011(4)
C20 0.036(3) 0.057(4) 0.033(3) -0.002(3) 0.018(3) 0.001(3)
C21 0.073(5) 0.035(4) 0.059(4) 0.011(3) 0.007(4) 0.016(4)
C22 0.051(4) 0.049(4) 0.040(3) 0.012(3) 0.016(3) 0.008(3)
C23 0.066(5) 0.057(5) 0.035(3) 0.022(3) 0.019(3) 0.017(4)
C24 0.052(4) 0.080(6) 0.028(3) 0.008(3) 0.013(3) 0.002(4)
C25 0.039(3) 0.057(4) 0.028(3) 0.003(3) 0.015(3) 0.005(3)
C26 0.032(3) 0.040(4) 0.026(3) -0.001(2) 0.011(2) 0.002(3)
C27 0.046(4) 0.057(5) 0.031(3) -0.010(3) 0.017(3) -0.005(3)
C28 0.047(4) 0.051(4) 0.048(4) -0.018(3) 0.026(3) -0.010(3)
C29 0.046(4) 0.033(4) 0.041(3) -0.001(3) 0.017(3) 0.005(3)
C30 0.036(3) 0.029(3) 0.034(3) -0.002(2) 0.014(3) 0.004(3)

loop_
_atom_type_symbol
_atom_type_description
_atom_type_scat_dispersion_real
_atom_type_scat_dispersion_imag
_atom_type_scat_source
C C 0.0033 0.0016 'International Tables Vol C Tables 4.2.6.8 and 6.1.1.4'
H H 0.0000 0.0000 'International Tables Vol C Tables 4.2.6.8 and 6.1.1.4'
Cl Cl 0.1484 0.1585 'International Tables Vol C Tables 4.2.6.8 and 6.1.1.4'
Dy Dy -0.1892 4.4098 'International Tables Vol C Tables 4.2.6.8 and 6.1.1.4'
N N 0.0061 0.0033 'International Tables Vol C Tables 4.2.6.8 and 6.1.1.4'
O O 0.0106 0.0060 'International Tables Vol C Tables 4.2.6.8 and 6.1.1.4'

loop_
_geom_angle_atom_site_label_1
_geom_angle_atom_site_label_2
_geom_angle_atom_site_label_3
_geom_angle
O1 Dy1 O4 93.00(15)
O1 Dy1 N1 66.39(16)
O1 Dy1 N2 89.87(16)
O1 Dy1 N3 141.61(15)
O2 Dy1 O1 136.14(16)
O2 Dy1 O3 131.60(15)
O2 Dy1 O4 112.51(15)
O2 Dy1 N1 82.21(16)
O2 Dy1 N2 66.46(16)
O2 Dy1 N3 81.46(15)
O3 Dy1 O1 78.51(14)
O3 Dy1 O4 93.08(15)
O3 Dy1 N1 144.02(15)
O3 Dy1 N2 85.47(16)
O3 Dy1 N3 66.85(14)
O4 Dy1 N1 81.51(15)
O4 Dy1 N2 176.46(14)
O4 Dy1 N3 73.57(14)
N1 Dy1 N2 101.56(15)
N1 Dy1 N3 142.00(15)
N2 Dy1 N3 102.90(15)
C10 O1 Dy1 123.5(4)
C20 O2 Dy1 126.2(4)
C30 O3 Dy1 125.3(3)
Dy1 O4 H4A 109.7
Dy1 O4 H4B 109.5
H4A O4 H4B 109.2
C2 N1 Dy1 130.1(4)
C2 N1 C6 117.9(6)
C6 N1 Dy1 111.0(4)
C12 N2 Dy1 130.7(5)
C12 N2 C16 118.5(6)
C16 N2 Dy1 110.8(4)
C22 N3 Dy1 130.1(4)
C22 N3 C26 117.8(5)
C26 N3 Dy1 112.0(3)
H1A C1 H1B 109.5
H1A C1 H1C 109.5
H1B C1 H1C 109.5
C2 C1 H1A 109.5
C2 C1 H1B 109.5
C2 C1 H1C 109.5
N1 C2 C1 118.8(6)
N1 C2 C3 120.7(7)
C3 C2 C1 120.5(7)
C2 C3 H3 119.3
C4 C3 C2 121.4(8)
C4 C3 H3 119.3
C3 C4 H4 120.2
C3 C4 C5 119.6(7)
C5 C4 H4 120.2
C4 C5 C6 117.4(7)
C4 C5 C7 125.8(7)
C7 C5 C6 116.7(7)
N1 C6 C5 122.8(6)
N1 C6 C10 115.7(5)
C10 C6 C5 121.4(6)
C5 C7 Cl1 118.8(7)
C8 C7 Cl1 119.0(6)
C8 C7 C5 122.2(6)
C7 C8 H8 120.4
C7 C8 C9 119.2(7)
C9 C8 H8 120.4
C8 C9 Cl2 117.5(6)
C10 C9 Cl2 120.0(5)
C10 C9 C8 122.4(7)
O1 C10 C6 119.2(5)
O1 C10 C9 123.0(6)
C9 C10 C6 117.8(6)
H11A C11 H11B 109.5
H11A C11 H11C 109.5
H11B C11 H11C 109.5
C12 C11 H11A 109.5
C12 C11 H11B 109.5
C12 C11 H11C 109.5
N2 C12 C11 119.6(7)
N2 C12 C13 122.7(9)
C13 C12 C11 117.6(8)
C12 C13 H13 119.9
C12 C13 C14 120.1(8)
C14 C13 H13 119.9
C13 C14 H14 120.4
C15 C14 C13 119.2(8)
C15 C14 H14 120.4
C14 C15 C16 114.9(8)
C17 C15 C14 124.8(8)
C17 C15 C16 120.2(7)
N2 C16 C15 124.1(7)
N2 C16 C20 116.6(5)
C20 C16 C15 119.2(7)
C15 C17 Cl3 120.3(8)
C18 C17 Cl3 118.2(7)
C18 C17 C15 121.5(7)
C17 C18 H18 120.4
C17 C18 C19 119.3(7)
C19 C18 H18 120.4
C18 C19 Cl4 118.2(6)
C20 C19 Cl4 118.7(5)
C20 C19 C18 123.1(7)
O2 C20 C16 119.3(6)
O2 C20 C19 124.1(6)
C19 C20 C16 116.6(6)
H21A C21 H21B 109.5
H21A C21 H21C 109.5
H21B C21 H21C 109.5
C22 C21 H21A 109.5
C22 C21 H21B 109.5
C22 C21 H21C 109.5
N3 C22 C21 119.4(6)
N3 C22 C23 122.5(6)
C23 C22 C21 118.0(6)
C22 C23 H23 120.2
C24 C23 C22 119.6(6)
C24 C23 H23 120.2
C23 C24 H24 119.1
C23 C24 C25 121.7(6)
C25 C24 H24 119.1
C24 C25 C26 115.2(6)
C24 C25 C27 126.8(6)
C27 C25 C26 117.9(5)
N3 C26 C25 123.2(5)
N3 C26 C30 115.4(5)
C25 C26 C30 121.3(5)
C25 C27 Cl6 118.7(5)
C28 C27 Cl6 119.3(5)
C28 C27 C25 122.0(5)
C27 C28 H28 120.5
C27 C28 C29 119.1(6)
C29 C28 H28 120.5
C28 C29 Cl5 118.4(5)
C30 C29 Cl5 118.7(4)
C30 C29 C28 122.9(6)
O3 C30 C26 119.8(5)
O3 C30 C29 123.5(5)
C29 C30 C26 116.6(5)

loop_
_geom_bond_atom_site_label_1
_geom_bond_atom_site_label_2
_geom_bond_distance
Dy1 O1 2.243(4)
Dy1 O2 2.204(4)
Dy1 O3 2.225(4)
Dy1 O4 2.337(4)
Dy1 N1 2.607(5)
Dy1 N2 2.608(5)
Dy1 N3 2.624(4)
Cl1 C7 1.736(7)
Cl2 C9 1.736(8)
Cl3 C17 1.732(7)
Cl4 C19 1.740(8)
Cl5 C29 1.737(6)
Cl6 C27 1.734(6)
O1 C10 1.344(7)
O2 C20 1.288(7)
O3 C30 1.343(6)
O4 H4A 0.8562
O4 H4B 0.8559
N1 C2 1.336(8)
N1 C6 1.395(8)
N2 C12 1.319(8)
N2 C16 1.350(8)
N3 C22 1.327(7)
N3 C26 1.384(7)
C1 H1A 0.9600
C1 H1B 0.9600
C1 H1C 0.9600
C1 C2 1.497(10)
C2 C3 1.435(10)
C3 H3 0.9300
C3 C4 1.367(11)
C4 H4 0.9300
C4 C5 1.383(10)
C5 C6 1.436(8)
C5 C7 1.413(10)
C6 C10 1.409(9)
C7 C8 1.361(11)
C8 H8 0.9300
C8 C9 1.404(10)
C9 C10 1.378(8)
C11 H11A 0.9600
C11 H11B 0.9600
C11 H11C 0.9600
C11 C12 1.485(12)
C12 C13 1.396(12)
C13 H13 0.9300
C13 C14 1.417(14)
C14 H14 0.9300
C14 C15 1.406(12)
C15 C16 1.464(9)
C15 C17 1.354(12)
C16 C20 1.423(9)
C17 C18 1.354(12)
C18 H18 0.9300
C18 C19 1.422(10)
C19 C20 1.385(9)
C21 H21A 0.9600
C21 H21B 0.9600
C21 H21C 0.9600
C21 C22 1.495(9)
C22 C23 1.396(9)
C23 H23 0.9300
C23 C24 1.358(10)
C24 H24 0.9300
C24 C25 1.399(9)
C25 C26 1.422(7)
C25 C27 1.405(8)
C26 C30 1.429(7)
C27 C28 1.345(9)
C28 H28 0.9300
C28 C29 1.424(8)
C29 C30 1.373(8)

loop_
_geom_torsion_atom_site_label_1
_geom_torsion_atom_site_label_2
_geom_torsion_atom_site_label_3
_geom_torsion_atom_site_label_4
_geom_torsion
Dy1 O1 C10 C6 18.9(8)
Dy1 O1 C10 C9 -161.7(5)
Dy1 O2 C20 C16 -8.6(8)
Dy1 O2 C20 C19 169.8(5)
Dy1 O3 C30 C26 -7.6(7)
Dy1 O3 C30 C29 172.1(4)
Dy1 N1 C2 C1 13.1(10)
Dy1 N1 C2 C3 -167.5(5)
Dy1 N1 C6 C5 166.8(5)
Dy1 N1 C6 C10 -12.9(6)
Dy1 N2 C12 C11 0.8(9)
Dy1 N2 C12 C13 177.3(5)
Dy1 N2 C16 C15 -172.0(4)
Dy1 N2 C16 C20 4.5(6)
Dy1 N3 C22 C21 -8.5(9)
Dy1 N3 C22 C23 175.7(5)
Dy1 N3 C26 C25 -176.9(4)
Dy1 N3 C26 C30 5.5(6)
Cl1 C7 C8 C9 -179.7(5)
Cl2 C9 C10 O1 0.9(9)
Cl2 C9 C10 C6 -179.6(5)
Cl3 C17 C18 C19 -178.0(5)
Cl4 C19 C20 O2 2.7(9)
Cl4 C19 C20 C16 -178.8(4)
Cl5 C29 C30 O3 -0.3(8)
Cl5 C29 C30 C26 179.3(4)
Cl6 C27 C28 C29 -179.5(5)
O1 Dy1 O2 C20 70.6(5)
O1 Dy1 O3 C30 170.5(5)
O1 Dy1 N1 C2 -176.4(6)
O1 Dy1 N1 C6 15.6(4)
O1 Dy1 N2 C12 34.0(5)
O1 Dy1 N2 C16 -147.9(4)
O1 Dy1 N3 C22 150.5(5)
O1 Dy1 N3 C26 -33.8(5)
O2 Dy1 O1 C10 29.9(5)
O2 Dy1 O3 C30 -46.0(5)
O2 Dy1 N1 C2 35.0(6)
O2 Dy1 N1 C6 -133.1(4)
O2 Dy1 N2 C12 176.0(5)
O2 Dy1 N2 C16 -6.0(3)
O2 Dy1 N3 C22 -39.6(5)
O2 Dy1 N3 C26 136.1(4)
O3 Dy1 O1 C10 169.9(5)
O3 Dy1 O2 C20 -52.0(5)
O3 Dy1 N1 C2 -162.8(5)
O3 Dy1 N1 C6 29.2(5)
O3 Dy1 N2 C12 -44.5(5)
O3 Dy1 N2 C16 133.6(4)
O3 Dy1 N3 C22 177.8(6)
O3 Dy1 N3 C26 -6.5(3)
O4 Dy1 O1 C10 -97.5(5)
O4 Dy1 O2 C20 -168.5(4)
O4 Dy1 O3 C30 78.0(4)
O4 Dy1 N1 C2 -79.3(6)
O4 Dy1 N1 C6 112.7(4)
O4 Dy1 N2 C12 -110(2)
O4 Dy1 N2 C16 68(3)
O4 Dy1 N3 C22 77.0(5)
O4 Dy1 N3 C26 -107.3(4)
N1 Dy1 O1 C10 -18.2(4)
N1 Dy1 O2 C20 114.1(5)
N1 Dy1 O3 C30 157.8(4)
N1 Dy1 N2 C12 99.9(5)
N1 Dy1 N2 C16 -82.1(4)
N1 Dy1 N3 C22 25.9(7)
N1 Dy1 N3 C26 -158.4(3)
N1 C2 C3 C4 3.3(12)
N1 C6 C10 O1 -1.1(8)
N1 C6 C10 C9 179.4(5)
N2 Dy1 O1 C10 84.5(5)
N2 Dy1 O2 C20 7.8(4)
N2 Dy1 O3 C30 -98.7(4)
N2 Dy1 N1 C2 98.9(6)
N2 Dy1 N1 C6 -69.1(4)
N2 Dy1 N3 C22 -102.9(5)
N2 Dy1 N3 C26 72.8(4)
N2 C12 C13 C14 -3.5(12)
N2 C16 C20 O2 1.4(8)
N2 C16 C20 C19 -177.2(5)
N3 Dy1 O1 C10 -164.6(4)
N3 Dy1 O2 C20 -100.3(5)
N3 Dy1 O3 C30 7.4(4)
N3 Dy1 N1 C2 -30.3(7)
N3 Dy1 N1 C6 161.7(3)
N3 Dy1 N2 C12 -109.5(5)
N3 Dy1 N2 C16 68.6(4)
N3 C22 C23 C24 0.0(11)
N3 C26 C30 O3 0.1(8)
N3 C26 C30 C29 -179.5(5)
C1 C2 C3 C4 -177.4(7)
C2 N1 C6 C5 -2.8(9)
C2 N1 C6 C10 177.4(6)
C2 C3 C4 C5 -3.2(12)
C3 C4 C5 C6 0.3(11)
C3 C4 C5 C7 178.9(7)
C4 C5 C6 N1 2.8(9)
C4 C5 C6 C10 -177.5(6)
C4 C5 C7 Cl1 -1.6(10)
C4 C5 C7 C8 176.8(7)
C5 C6 C10 O1 179.1(5)
C5 C6 C10 C9 -0.4(9)
C5 C7 C8 C9 1.9(11)
C6 N1 C2 C1 -179.6(6)
C6 N1 C2 C3 -0.2(10)
C6 C5 C7 Cl1 177.0(5)
C6 C5 C7 C8 -4.7(10)
C7 C5 C6 N1 -175.9(6)
C7 C5 C6 C10 3.8(9)
C7 C8 C9 Cl2 179.0(6)
C7 C8 C9 C10 1.9(11)
C8 C9 C10 O1 177.9(6)
C8 C9 C10 C6 -2.6(10)
C11 C12 C13 C14 173.0(8)
C12 N2 C16 C15 6.3(9)
C12 N2 C16 C20 -177.2(5)
C12 C13 C14 C15 2.0(13)
C13 C14 C15 C16 2.9(11)
C13 C14 C15 C17 -179.9(8)
C14 C15 C16 N2 -7.4(9)
C14 C15 C16 C20 176.2(6)
C14 C15 C17 Cl3 3.0(10)
C14 C15 C17 C18 -176.4(7)
C15 C16 C20 O2 178.1(5)
C15 C16 C20 C19 -0.5(8)
C15 C17 C18 C19 1.4(11)
C16 N2 C12 C11 -177.1(6)
C16 N2 C12 C13 -0.6(9)
C16 C15 C17 Cl3 -179.9(5)
C16 C15 C17 C18 0.7(11)
C17 C15 C16 N2 175.3(6)
C17 C15 C16 C20 -1.2(9)
C17 C18 C19 Cl4 178.2(6)
C17 C18 C19 C20 -3.2(11)
C18 C19 C20 O2 -175.9(6)
C18 C19 C20 C16 2.6(9)
C21 C22 C23 C24 -175.8(7)
C22 N3 C26 C25 -0.6(8)
C22 N3 C26 C30 -178.2(5)
C22 C23 C24 C25 0.1(11)
C23 C24 C25 C26 -0.5(10)
C23 C24 C25 C27 178.7(6)
C24 C25 C26 N3 0.7(8)
C24 C25 C26 C30 178.2(5)
C24 C25 C27 Cl6 1.4(9)
C24 C25 C27 C28 178.9(6)
C25 C26 C30 O3 -177.6(5)
C25 C26 C30 C29 2.8(8)
C25 C27 C28 C29 3.0(9)
C26 N3 C22 C21 176.0(6)
C26 N3 C22 C23 0.2(9)
C26 C25 C27 Cl6 -179.5(4)
C26 C25 C27 C28 -2.0(9)
C27 C25 C26 N3 -178.5(5)
C27 C25 C26 C30 -1.0(8)
C27 C28 C29 Cl5 177.8(5)
C27 C28 C29 C30 -1.1(9)
C28 C29 C30 O3 178.6(6)
C28 C29 C30 C26 -1.8(9)
